data_7034753
loop_
_publ_author_name
'Kim, Hyeun'
'Park, Minwoo'
'Lee, Haeri'
'Jung, Ok-Sang'

_publ_section_title
;
 Construction of helical coordination polymers via flexible conformers of
 bis(3-pyridyl)cyclotetramethylenesilane: metal(ii) and halogen effects on
 luminescence, thermolysis and catalysis.
;
_journal_issue 17
_journal_name_full 'Dalton transactions (Cambridge, England : 2003)'
_journal_page_first 8198
_journal_page_last 8204
_journal_paper_doi 10.1039/c5dt00774g
_journal_volume 44
_journal_year 2015
_chemical_formula_sum 'C14 H16 Cl2 Hg N2 Si'
_chemical_formula_weight 511.87
_chemical_name_systematic
; 
 ? 
;
_space_group_IT_number 14
_symmetry_cell_setting monoclinic
_symmetry_space_group_name_Hall '-P 2yn'
_symmetry_space_group_name_H-M 'P 1 21/n 1'
_atom_sites_solution_hydrogens geom
_atom_sites_solution_primary direct
_atom_sites_solution_secondary difmap
_audit_creation_method SHELXL-97
_audit_update_record
;
2015-02-06 deposited with the CCDC.
2015-03-26 downloaded from the CCDC.
;
_cell_angle_alpha 90.00
_cell_angle_beta 104.8440(10)
_cell_angle_gamma 90.00
_cell_formula_units_Z 4
_cell_length_a 12.5515(3)
_cell_length_b 8.0518(2)
_cell_length_c 17.0144(4)
_cell_measurement_reflns_used 4483
_cell_measurement_temperature 173(2)
_cell_measurement_theta_max 28.40
_cell_measurement_theta_min 2.48
_cell_volume 1662.13(7)
_computing_cell_refinement 'Bruker APEX2'
_computing_data_collection 'Bruker APEX2'
_computing_data_reduction 'Bruker APEX2'
_computing_molecular_graphics 'Bruker SHELXTL'
_computing_publication_material 'Bruker SHELXTL'
_computing_structure_refinement 'SHELXL-97 (Sheldrick, 1997)'
_computing_structure_solution 'SHELXS-97 (Sheldrick, 1990)'
_diffrn_ambient_temperature 173(2)
_diffrn_measured_fraction_theta_full 0.999
_diffrn_measured_fraction_theta_max 0.999
_diffrn_measurement_device_type 'Bruker Breeze CCD'
_diffrn_measurement_method 'phi and omega scans'
_diffrn_radiation_monochromator graphite
_diffrn_radiation_source 'fine-focus sealed tube'
_diffrn_radiation_type MoK\a
_diffrn_radiation_wavelength 0.71073
_diffrn_reflns_av_R_equivalents 0.0397
_diffrn_reflns_av_unetI/netI 0.0370
_diffrn_reflns_limit_h_max 15
_diffrn_reflns_limit_h_min -16
_diffrn_reflns_limit_k_max 9
_diffrn_reflns_limit_k_min -10
_diffrn_reflns_limit_l_max 21
_diffrn_reflns_limit_l_min -21
_diffrn_reflns_number 14812
_diffrn_reflns_theta_full 27.00
_diffrn_reflns_theta_max 27.00
_diffrn_reflns_theta_min 2.48
_exptl_absorpt_coefficient_mu 9.645
_exptl_absorpt_correction_T_max 0.3907
_exptl_absorpt_correction_T_min 0.2255
_exptl_absorpt_correction_type multi-scan
_exptl_absorpt_process_details sadabs
_exptl_crystal_colour colorless
_exptl_crystal_density_diffrn 2.046
_exptl_crystal_density_method 'not measured'
_exptl_crystal_description block
_exptl_crystal_F_000 968
_exptl_crystal_size_max 0.22
_exptl_crystal_size_mid 0.12
_exptl_crystal_size_min 0.12
_refine_diff_density_max 1.189
_refine_diff_density_min -2.532
_refine_diff_density_rms 0.258
_refine_ls_extinction_method none
_refine_ls_goodness_of_fit_ref 1.117
_refine_ls_hydrogen_treatment constr
_refine_ls_matrix_type full
_refine_ls_number_parameters 181
_refine_ls_number_reflns 3616
_refine_ls_number_restraints 0
_refine_ls_restrained_S_all 1.117
_refine_ls_R_factor_all 0.0432
_refine_ls_R_factor_gt 0.0324
_refine_ls_shift/su_max 0.001
_refine_ls_shift/su_mean 0.000
_refine_ls_structure_factor_coef Fsqd
_refine_ls_weighting_details 'calc w=1/[\s^2^(Fo^2^)+(0.0398P)^2^+1.9545P] where P=(Fo^2^+2Fc^2^)/3'
_refine_ls_weighting_scheme calc
_refine_ls_wR_factor_gt 0.0803
_refine_ls_wR_factor_ref 0.0862
_reflns_number_gt 2886
_reflns_number_total 3616
_reflns_threshold_expression >2sigma(I)
_cod_data_source_file c5dt00774g2.cif
_cod_data_source_block HgCl2
_cod_depositor_comments
;
The following automatic conversions were performed:

'_symmetry_cell_setting' value 'Monoclinic' changed to 'monoclinic'
according to
/usr/data/users/saulius/crontab/automatic-downloads/rss-feeds/RSC/lib/dictionaries/cif_core.dic
dictionary named 'cif_core.dic' version 2.4.2 from 2011-04-26.

Automatic conversion script
Id: cif_fix_values 3143 2015-03-26 13:38:13Z robertas 

 Adding full bibliography for 7034751--7034754.cif.
;
_cod_original_sg_symbol_H-M P2(1)/n
_cod_database_code 7034753

loop_
_symmetry_equiv_pos_as_xyz
'x, y, z'
'-x+1/2, y+1/2, -z+1/2'
'-x, -y, -z'
'x-1/2, -y-1/2, z-1/2'

loop_
_atom_site_label
_atom_site_type_symbol
_atom_site_fract_x
_atom_site_fract_y
_atom_site_fract_z
_atom_site_U_iso_or_equiv
_atom_site_adp_type
_atom_site_occupancy
_atom_site_symmetry_multiplicity
_atom_site_calc_flag
_atom_site_refinement_flags
Hg1 Hg 0.231102(16) 1.24672(2) -0.524111(10) 0.02950(9) Uani 1 1 d .
Cl1 Cl 0.14120(11) 0.99192(16) -0.51592(8) 0.0390(3) Uani 1 1 d .
Cl2 Cl 0.27192(14) 1.45631(18) -0.60722(9) 0.0527(4) Uani 1 1 d .
Si1 Si 0.48237(10) 0.80558(18) -0.25774(7) 0.0216(3) Uani 1 1 d .
N1 N 0.4047(3) 1.1563(5) -0.4386(2) 0.0313(9) Uani 1 1 d .
N2 N 0.3490(3) 0.9076(5) -0.0648(2) 0.0244(8) Uani 1 1 d .
C1 C 0.4040(4) 1.0397(6) -0.3830(3) 0.0285(11) Uani 1 1 d .
H1A H 0.3346 1.0043 -0.3765 0.034 Uiso 1 1 calc R
C2 C 0.5022(5) 1.2038(7) -0.4484(3) 0.0318(11) Uani 1 1 d .
H2A H 0.5043 1.2862 -0.4880 0.038 Uiso 1 1 calc R
C3 C 0.5986(4) 1.1389(7) -0.4041(3) 0.0359(12) Uani 1 1 d .
H3A H 0.6667 1.1746 -0.4131 0.043 Uiso 1 1 calc R
C4 C 0.5968(4) 1.0207(6) -0.3458(3) 0.0298(11) Uani 1 1 d .
H4A H 0.6641 0.9764 -0.3137 0.036 Uiso 1 1 calc R
C5 C 0.4983(4) 0.9665(6) -0.3340(2) 0.0263(10) Uani 1 1 d .
C6 C 0.6041(4) 0.6660(6) -0.2225(3) 0.0316(11) Uani 1 1 d .
H6A H 0.6631 0.6948 -0.2492 0.038 Uiso 1 1 calc R
H6B H 0.6340 0.6731 -0.1628 0.038 Uiso 1 1 calc R
C7 C 0.5582(5) 0.4938(7) -0.2477(4) 0.0482(15) Uani 1 1 d .
H7A H 0.5865 0.4555 -0.2939 0.058 Uiso 1 1 calc R
H7B H 0.5861 0.4163 -0.2019 0.058 Uiso 1 1 calc R
C8 C 0.4412(8) 0.4849(10) -0.2709(10) 0.169(7) Uani 1 1 d .
H8A H 0.4161 0.4486 -0.2230 0.203 Uiso 1 1 calc R
H8B H 0.4195 0.3974 -0.3129 0.203 Uiso 1 1 calc R
C9 C 0.3811(4) 0.6378(6) -0.3028(3) 0.0330(12) Uani 1 1 d .
H9A H 0.3126 0.6485 -0.2846 0.040 Uiso 1 1 calc R
H9B H 0.3626 0.6405 -0.3629 0.040 Uiso 1 1 calc R
C10 C 0.4394(4) 0.9163(6) -0.1736(2) 0.0227(9) Uani 1 1 d .
C11 C 0.3835(4) 0.8346(6) -0.1246(3) 0.0272(10) Uani 1 1 d .
H11A H 0.3688 0.7196 -0.1339 0.033 Uiso 1 1 calc R
C12 C 0.3711(4) 1.0680(6) -0.0500(3) 0.0271(10) Uani 1 1 d .
H12A H 0.3476 1.1202 -0.0073 0.033 Uiso 1 1 calc R
C13 C 0.4272(4) 1.1611(6) -0.0949(3) 0.0313(11) Uani 1 1 d .
H13A H 0.4420 1.2754 -0.0831 0.038 Uiso 1 1 calc R
C14 C 0.4611(4) 1.0857(6) -0.1565(3) 0.0269(10) Uani 1 1 d .
H14A H 0.4995 1.1483 -0.1879 0.032 Uiso 1 1 calc R

loop_
_atom_site_aniso_label
_atom_site_aniso_U_11
_atom_site_aniso_U_22
_atom_site_aniso_U_33
_atom_site_aniso_U_23
_atom_site_aniso_U_13
_atom_site_aniso_U_12
Hg1 0.03224(14) 0.02865(16) 0.03291(13) 0.00897(7) 0.01804(9) 0.00412(8)
Cl1 0.0431(8) 0.0311(7) 0.0478(7) 0.0038(5) 0.0206(6) -0.0053(6)
Cl2 0.0705(11) 0.0430(9) 0.0601(8) 0.0226(7) 0.0449(8) 0.0043(8)
Si1 0.0215(7) 0.0224(7) 0.0226(5) -0.0004(5) 0.0090(4) -0.0010(6)
N1 0.031(2) 0.031(3) 0.035(2) 0.0100(17) 0.0148(17) 0.004(2)
N2 0.028(2) 0.023(2) 0.0267(17) -0.0051(15) 0.0139(15) -0.0011(18)
C1 0.023(3) 0.032(3) 0.034(2) 0.008(2) 0.0129(18) 0.000(2)
C2 0.037(3) 0.030(3) 0.032(2) 0.008(2) 0.016(2) -0.003(2)
C3 0.028(3) 0.038(3) 0.046(3) 0.004(2) 0.017(2) -0.003(2)
C4 0.022(3) 0.029(3) 0.039(2) 0.001(2) 0.0082(19) -0.002(2)
C5 0.026(3) 0.033(3) 0.0221(19) -0.0031(18) 0.0108(17) 0.000(2)
C6 0.032(3) 0.028(3) 0.038(2) 0.005(2) 0.015(2) 0.007(2)
C7 0.058(4) 0.031(3) 0.063(3) 0.004(3) 0.027(3) 0.003(3)
C8 0.072(7) 0.036(5) 0.345(19) -0.056(8) -0.046(8) -0.003(5)
C9 0.033(3) 0.032(3) 0.035(2) -0.005(2) 0.011(2) -0.009(2)
C10 0.019(2) 0.022(3) 0.028(2) -0.0016(18) 0.0086(16) -0.001(2)
C11 0.033(3) 0.020(3) 0.032(2) -0.0053(19) 0.0147(19) -0.003(2)
C12 0.024(3) 0.030(3) 0.029(2) -0.0073(19) 0.0088(17) 0.004(2)
C13 0.034(3) 0.022(3) 0.040(2) -0.002(2) 0.013(2) -0.003(2)
C14 0.025(3) 0.023(3) 0.035(2) 0.0013(19) 0.0140(18) -0.002(2)

loop_
_atom_type_symbol
_atom_type_description
_atom_type_scat_dispersion_real
_atom_type_scat_dispersion_imag
_atom_type_scat_source
C C 0.0033 0.0016 'International Tables Vol C Tables 4.2.6.8 and 6.1.1.4'
H H 0.0000 0.0000 'International Tables Vol C Tables 4.2.6.8 and 6.1.1.4'
N N 0.0061 0.0033 'International Tables Vol C Tables 4.2.6.8 and 6.1.1.4'
Si Si 0.0817 0.0704 'International Tables Vol C Tables 4.2.6.8 and 6.1.1.4'
Cl Cl 0.1484 0.1585 'International Tables Vol C Tables 4.2.6.8 and 6.1.1.4'
Hg Hg -2.3894 9.2266 'International Tables Vol C Tables 4.2.6.8 and 6.1.1.4'

loop_
_geom_angle_atom_site_label_1
_geom_angle_atom_site_label_2
_geom_angle_atom_site_label_3
_geom_angle
_geom_angle_site_symmetry_1
_geom_angle_site_symmetry_3
Cl2 Hg1 Cl1 147.48(5) . .
Cl2 Hg1 N2 100.58(9) . 2_554
Cl1 Hg1 N2 98.51(9) . 2_554
Cl2 Hg1 N1 106.21(10) . .
Cl1 Hg1 N1 94.25(10) . .
N2 Hg1 N1 104.08(12) 2_554 .
C6 Si1 C9 96.3(2) . .
C6 Si1 C10 114.3(2) . .
C9 Si1 C10 110.8(2) . .
C6 Si1 C5 114.4(2) . .
C9 Si1 C5 113.3(2) . .
C10 Si1 C5 107.5(2) . .
C2 N1 C1 117.6(4) . .
C2 N1 Hg1 123.9(3) . .
C1 N1 Hg1 118.2(3) . .
C12 N2 C11 118.5(4) . .
C12 N2 Hg1 120.4(3) . 2_544
C11 N2 Hg1 120.8(3) . 2_544
N1 C1 C5 124.3(4) . .
N1 C2 C3 122.5(5) . .
C2 C3 C4 119.3(5) . .
C5 C4 C3 120.4(5) . .
C4 C5 C1 115.9(4) . .
C4 C5 Si1 125.4(4) . .
C1 C5 Si1 118.7(3) . .
C7 C6 Si1 103.8(4) . .
C8 C7 C6 114.5(5) . .
C7 C8 C9 117.0(8) . .
C8 C9 Si1 102.9(4) . .
C11 C10 C14 115.8(4) . .
C11 C10 Si1 121.5(3) . .
C14 C10 Si1 122.7(3) . .
N2 C11 C10 124.2(4) . .
N2 C12 C13 122.2(4) . .
C14 C13 C12 118.9(4) . .
C13 C14 C10 120.5(4) . .

loop_
_geom_bond_atom_site_label_1
_geom_bond_atom_site_label_2
_geom_bond_distance
_geom_bond_site_symmetry_2
Hg1 Cl2 2.3411(12) .
Hg1 Cl1 2.3627(13) .
Hg1 N2 2.399(4) 2_554
Hg1 N1 2.402(4) .
Si1 C6 1.868(5) .
Si1 C9 1.878(5) .
Si1 C10 1.878(4) .
Si1 C5 1.880(5) .
N1 C2 1.333(6) .
N1 C1 1.334(6) .
N2 C12 1.331(6) .
N2 C11 1.339(5) .
N2 Hg1 2.399(3) 2_544
C1 C5 1.393(6) .
C2 C3 1.356(7) .
C3 C4 1.379(7) .
C4 C5 1.374(6) .
C6 C7 1.521(7) .
C7 C8 1.421(12) .
C8 C9 1.473(10) .
C10 C11 1.386(6) .
C10 C14 1.407(6) .
C12 C13 1.384(6) .
C13 C14 1.370(6) .
